data_4071178
loop_
_publ_author_name
'Arii, Hidekazu'
'Takahashi, Makiko'
'Noda, Aki'
'Nanjo, Masato'
'Mochida, Kunio'

_publ_section_title
;
 Spectroscopic and Structural Studies of Thermally Unstable Intermediates
 Generated in the Reaction of [Pt(PPh3)2(\h2-C2H4)] with Dihydrodisilanes
;
_journal_issue 8
_journal_name_full Organometallics
_journal_page_first 1929
_journal_paper_doi 10.1021/om800012s
_journal_volume 27
_journal_year 2008
_chemical_formula_sum 'C20 H22 P Pt Si'
_chemical_formula_weight 516.53
_chemical_name_systematic
; 
 ? 
;
_space_group_IT_number 2
_symmetry_cell_setting triclinic
_symmetry_space_group_name_Hall '-P 1'
_symmetry_space_group_name_H-M 'P -1'
_atom_sites_solution_hydrogens geom
_atom_sites_solution_primary direct
_atom_sites_solution_secondary difmap
_audit_creation_method SHELXL-97
_cell_angle_alpha 80.115(3)
_cell_angle_beta 73.335(4)
_cell_angle_gamma 82.170(4)
_cell_formula_units_Z 2
_cell_length_a 8.8370(3)
_cell_length_b 9.8380(6)
_cell_length_c 13.3330(8)
_cell_measurement_reflns_used 10112
_cell_measurement_temperature 120
_cell_measurement_theta_max 27.91
_cell_measurement_theta_min 2.11
_cell_volume 1089.32(10)
_computing_cell_refinement 'HKL Scalepack'
_computing_data_collection 'DIP Image plate'
_computing_molecular_graphics 'Ortep (Johnson, 1976)'
_computing_structure_refinement 'SHELXL-97 (Sheldrick, 1997)'
_computing_structure_solution 'SHELXS-97 (Sheldrick, 1990)'
_diffrn_ambient_temperature 120
_diffrn_measured_fraction_theta_full 0.911
_diffrn_measured_fraction_theta_max 0.911
_diffrn_radiation_monochromator graphite
_diffrn_radiation_source 'fine-focus sealed tube'
_diffrn_radiation_type MoK\a
_diffrn_radiation_wavelength 0.71073
_diffrn_reflns_av_R_equivalents 0.028
_diffrn_reflns_av_sigmaI/netI 0.0299
_diffrn_reflns_limit_h_max 10
_diffrn_reflns_limit_h_min 0
_diffrn_reflns_limit_k_max 12
_diffrn_reflns_limit_k_min -12
_diffrn_reflns_limit_l_max 17
_diffrn_reflns_limit_l_min -16
_diffrn_reflns_number 10112
_diffrn_reflns_theta_full 27.91
_diffrn_reflns_theta_max 27.91
_diffrn_reflns_theta_min 2.11
_exptl_absorpt_coefficient_mu 6.566
_exptl_absorpt_correction_type none
_exptl_crystal_colour colorless
_exptl_crystal_density_diffrn 1.575
_exptl_crystal_density_meas ?
_exptl_crystal_density_method 'not measured'
_exptl_crystal_description block
_exptl_crystal_F_000 498
_exptl_crystal_size_max 0.25
_exptl_crystal_size_mid 0.25
_exptl_crystal_size_min 0.25
_refine_diff_density_max 5.262
_refine_diff_density_min -3.741
_refine_diff_density_rms 0.314
_refine_ls_extinction_method none
_refine_ls_goodness_of_fit_ref 1.018
_refine_ls_hydrogen_treatment mixed
_refine_ls_matrix_type full
_refine_ls_number_parameters 211
_refine_ls_number_reflns 4746
_refine_ls_number_restraints 0
_refine_ls_restrained_S_all 1.018
_refine_ls_R_factor_all 0.0441
_refine_ls_R_factor_gt 0.0438
_refine_ls_shift/su_max 0.003
_refine_ls_shift/su_mean 0.000
_refine_ls_structure_factor_coef Fsqd
_refine_ls_weighting_details 'calc w=1/[\s^2^(Fo^2^)+(0.1200P)^2^+5.0000P] where P=(Fo^2^+2Fc^2^)/3'
_refine_ls_weighting_scheme calc
_refine_ls_wR_factor_gt 0.1415
_refine_ls_wR_factor_ref 0.1420
_reflns_number_gt 4672
_reflns_number_total 4746
_reflns_threshold_expression >2sigma(I)
_cod_data_source_file om800012s-file002.cif
_cod_data_source_block Complex_6b
_cod_depositor_comments
;
The following automatic conversions were performed:

'_symmetry_cell_setting' value 'Triclinic' changed to 'triclinic'
according to /home/saulius/struct/CIF-dictionaries/cif_core.dic
dictionary named 'cif_core.dic' version 2.4.1 from 2010-06-29.

Automatic conversion script
Id: cif_fix_values 1715 2011-07-08 13:25:40Z adriana 

The following automatic conversions were performed:

'_exptl_crystal_density_meas' value 'not measured' was changed to '?'
- the value is perceived as not measured.

Automatic conversion script
Id: cif_fix_values 3008 2015-01-20 13:52:24Z robertas 
;
_cod_original_sg_symbol_H-M 'P -1          '
_cod_database_code 4071178

loop_
_symmetry_equiv_pos_as_xyz
'x, y, z'
'-x, -y, -z'

loop_
_atom_site_label
_atom_site_type_symbol
_atom_site_fract_x
_atom_site_fract_y
_atom_site_fract_z
_atom_site_U_iso_or_equiv
_atom_site_adp_type
_atom_site_occupancy
_atom_site_symmetry_multiplicity
_atom_site_calc_flag
_atom_site_refinement_flags
Pt1 Pt 0.05763(2) 0.967243(18) 0.085465(14) 0.01357(12) Uani 1 1 d .
H1 H 0.075(10) 1.147(8) 0.106(6) 0.016 Uiso 1 1 d .
P1 P 0.15884(19) 0.84051(15) 0.21285(11) 0.0141(3) Uani 1 1 d .
Si1 Si 0.0157(2) 1.19828(16) -0.00690(13) 0.0152(3) Uani 1 1 d .
C1 C 0.0274(8) 0.8428(7) 0.3470(5) 0.0181(12) Uani 1 1 d .
C2 C 0.0285(10) 0.7322(8) 0.4282(5) 0.0275(15) Uani 1 1 d .
H2 H 0.1015 0.6516 0.4145 0.033 Uiso 1 1 d R
C3 C -0.0730(11) 0.7401(8) 0.5295(6) 0.0330(17) Uani 1 1 d .
H3 H -0.0728 0.6641 0.5853 0.040 Uiso 1 1 d R
C4 C -0.1759(10) 0.8613(10) 0.5494(6) 0.0337(18) Uani 1 1 d .
H4 H -0.2475 0.8673 0.6183 0.040 Uiso 1 1 d R
C5 C -0.1763(9) 0.9702(9) 0.4694(6) 0.0298(16) Uani 1 1 d .
H5 H -0.2470 1.0520 0.4837 0.036 Uiso 1 1 d R
C6 C -0.0744(9) 0.9616(7) 0.3690(5) 0.0227(13) Uani 1 1 d .
H6 H -0.0743 1.0388 0.3140 0.027 Uiso 1 1 d R
C7 C 0.3402(9) 0.9011(6) 0.2208(5) 0.0200(13) Uani 1 1 d .
C8 C 0.4103(9) 0.8499(7) 0.3048(5) 0.0243(13) Uani 1 1 d .
H8 H 0.3629 0.7800 0.3603 0.029 Uiso 1 1 d R
C9 C 0.5477(11) 0.8997(9) 0.3087(6) 0.0288(16) Uani 1 1 d .
H9 H 0.5919 0.8661 0.3672 0.035 Uiso 1 1 d R
C10 C 0.6215(9) 0.9979(8) 0.2281(6) 0.0269(15) Uani 1 1 d .
H10 H 0.7168 1.0313 0.2315 0.032 Uiso 1 1 d R
C11 C 0.5578(9) 1.0485(7) 0.1432(6) 0.0248(14) Uani 1 1 d .
H11 H 0.6111 1.1136 0.0860 0.030 Uiso 1 1 d R
C12 C 0.4164(9) 1.0001(7) 0.1405(6) 0.0218(14) Uani 1 1 d .
H12 H 0.3717 1.0386 0.0830 0.026 Uiso 1 1 d R
C13 C 0.2131(8) 0.6569(6) 0.2045(5) 0.0168(11) Uani 1 1 d .
C14 C 0.0939(9) 0.5689(7) 0.2250(5) 0.0218(13) Uani 1 1 d .
H14 H -0.0150 0.6037 0.2504 0.026 Uiso 1 1 d R
C15 C 0.1295(10) 0.4291(7) 0.2093(5) 0.0264(14) Uani 1 1 d .
H15 H 0.0450 0.3705 0.2245 0.032 Uiso 1 1 d R
C16 C 0.2874(12) 0.3772(8) 0.1714(7) 0.0347(18) Uani 1 1 d .
H16 H 0.3161 0.2816 0.1620 0.042 Uiso 1 1 d R
C17 C 0.4054(11) 0.4643(9) 0.1478(7) 0.0370(18) Uani 1 1 d .
H17 H 0.5124 0.4274 0.1186 0.044 Uiso 1 1 d R
C18 C 0.3715(10) 0.6048(8) 0.1641(6) 0.0279(15) Uani 1 1 d .
H18 H 0.4550 0.6647 0.1483 0.034 Uiso 1 1 d R
C19 C -0.1411(8) 1.3299(7) 0.0565(5) 0.0196(12) Uani 1 1 d .
H19A H -0.1403 1.4145 0.0083 0.024 Uiso 1 1 d R
H19B H -0.1194 1.3471 0.1195 0.024 Uiso 1 1 d R
H19C H -0.2433 1.2952 0.0744 0.024 Uiso 1 1 d R
C20 C 0.1989(8) 1.2885(7) -0.0790(5) 0.0224(13) Uani 1 1 d .
H20A H 0.1685 1.3784 -0.1124 0.027 Uiso 1 1 d R
H20B H 0.2655 1.2351 -0.1317 0.027 Uiso 1 1 d R
H20C H 0.2559 1.2985 -0.0297 0.027 Uiso 1 1 d R

loop_
_atom_site_aniso_label
_atom_site_aniso_U_11
_atom_site_aniso_U_22
_atom_site_aniso_U_33
_atom_site_aniso_U_23
_atom_site_aniso_U_13
_atom_site_aniso_U_12
Pt1 0.01527(19) 0.01244(16) 0.01363(16) -0.00031(9) -0.00628(10) -0.00018(10)
P1 0.0161(8) 0.0144(7) 0.0125(6) 0.0001(5) -0.0062(5) -0.0010(5)
Si1 0.0181(9) 0.0114(7) 0.0167(7) -0.0009(5) -0.0066(6) -0.0007(6)
C1 0.016(3) 0.025(3) 0.016(3) -0.003(2) -0.007(2) -0.004(2)
C2 0.037(5) 0.027(3) 0.019(3) -0.001(2) -0.009(3) -0.008(3)
C3 0.048(5) 0.033(4) 0.017(3) 0.002(3) -0.003(3) -0.017(3)
C4 0.030(5) 0.049(5) 0.023(3) -0.013(3) 0.003(3) -0.018(3)
C5 0.018(4) 0.046(4) 0.029(4) -0.017(3) -0.006(3) -0.001(3)
C6 0.024(4) 0.024(3) 0.021(3) -0.005(2) -0.007(2) -0.002(2)
C7 0.028(4) 0.017(3) 0.016(3) -0.005(2) -0.009(2) 0.003(2)
C8 0.027(4) 0.026(3) 0.020(3) 0.000(2) -0.010(3) -0.002(3)
C9 0.028(4) 0.036(4) 0.025(3) -0.005(3) -0.012(3) -0.002(3)
C10 0.017(4) 0.031(4) 0.035(4) -0.012(3) -0.006(3) -0.004(3)
C11 0.021(4) 0.023(3) 0.030(3) -0.006(3) -0.006(3) -0.001(2)
C12 0.022(4) 0.019(3) 0.024(3) -0.002(2) -0.007(3) 0.000(2)
C13 0.021(3) 0.015(3) 0.015(3) 0.0017(19) -0.009(2) 0.001(2)
C14 0.022(4) 0.024(3) 0.020(3) 0.000(2) -0.009(2) -0.005(2)
C15 0.039(4) 0.021(3) 0.022(3) 0.002(2) -0.014(3) -0.006(3)
C16 0.054(6) 0.017(3) 0.036(4) -0.004(3) -0.021(4) 0.010(3)
C17 0.032(5) 0.035(4) 0.045(5) -0.016(3) -0.013(3) 0.012(3)
C18 0.027(4) 0.026(3) 0.030(4) -0.005(3) -0.009(3) 0.005(3)
C19 0.017(3) 0.019(3) 0.024(3) -0.006(2) -0.008(2) 0.004(2)
C20 0.020(4) 0.020(3) 0.027(3) -0.003(2) -0.005(2) -0.006(2)

loop_
_atom_type_symbol
_atom_type_description
_atom_type_scat_dispersion_real
_atom_type_scat_dispersion_imag
_atom_type_scat_source
C C 0.0033 0.0016 'International Tables Vol C Tables 4.2.6.8 and 6.1.1.4'
H H 0.0000 0.0000 'International Tables Vol C Tables 4.2.6.8 and 6.1.1.4'
P P 0.1023 0.0942 'International Tables Vol C Tables 4.2.6.8 and 6.1.1.4'
Pt Pt -1.7033 8.3905 'International Tables Vol C Tables 4.2.6.8 and 6.1.1.4'
Si Si 0.0817 0.0704 'International Tables Vol C Tables 4.2.6.8 and 6.1.1.4'

loop_
_geom_angle_atom_site_label_1
_geom_angle_atom_site_label_2
_geom_angle_atom_site_label_3
_geom_angle
_geom_angle_site_symmetry_1
_geom_angle_site_symmetry_3
P1 Pt1 Si1 103.78(6) . 2_575
P1 Pt1 Si1 145.12(6) . .
Si1 Pt1 Si1 110.85(4) 2_575 .
P1 Pt1 Pt1 160.52(4) . 2_575
Si1 Pt1 Pt1 57.12(4) 2_575 2_575
Si1 Pt1 Pt1 53.73(4) . 2_575
P1 Pt1 H1 101(3) . .
Si1 Pt1 H1 155(3) 2_575 .
Si1 Pt1 H1 44(3) . .
Pt1 Pt1 H1 98(3) 2_575 .
C13 P1 C7 103.2(3) . .
C13 P1 C1 103.6(3) . .
C7 P1 C1 103.4(3) . .
C13 P1 Pt1 117.5(2) . .
C7 P1 Pt1 113.4(2) . .
C1 P1 Pt1 114.1(2) . .
C19 Si1 C20 108.1(3) . .
C19 Si1 Pt1 118.9(2) . 2_575
C20 Si1 Pt1 119.0(2) . 2_575
C19 Si1 Pt1 121.4(2) . .
C20 Si1 Pt1 116.3(2) . .
Pt1 Si1 Pt1 69.15(4) 2_575 .
C19 Si1 H1 92(3) . .
C20 Si1 H1 94(3) . .
Pt1 Si1 H1 119(3) 2_575 .
Pt1 Si1 H1 50(3) . .
C6 C1 C2 119.0(6) . .
C6 C1 P1 118.2(5) . .
C2 C1 P1 122.8(5) . .
C3 C2 C1 120.4(7) . .
C3 C2 H2 120.1 . .
C1 C2 H2 119.5 . .
C2 C3 C4 119.4(7) . .
C2 C3 H3 120.5 . .
C4 C3 H3 120.1 . .
C5 C4 C3 120.0(7) . .
C5 C4 H4 119.7 . .
C3 C4 H4 120.2 . .
C4 C5 C6 120.1(7) . .
C4 C5 H5 119.4 . .
C6 C5 H5 120.5 . .
C5 C6 C1 121.0(7) . .
C5 C6 H6 119.4 . .
C1 C6 H6 119.6 . .
C12 C7 C8 118.0(7) . .
C12 C7 P1 119.4(5) . .
C8 C7 P1 122.6(5) . .
C9 C8 C7 120.9(7) . .
C9 C8 H8 118.8 . .
C7 C8 H8 120.3 . .
C10 C9 C8 120.1(7) . .
C10 C9 H9 120.0 . .
C8 C9 H9 119.9 . .
C9 C10 C11 120.5(7) . .
C9 C10 H10 119.3 . .
C11 C10 H10 120.1 . .
C10 C11 C12 119.3(7) . .
C10 C11 H11 120.5 . .
C12 C11 H11 120.2 . .
C7 C12 C11 121.1(7) . .
C7 C12 H12 120.6 . .
C11 C12 H12 118.3 . .
C14 C13 C18 118.7(6) . .
C14 C13 P1 119.2(5) . .
C18 C13 P1 121.5(5) . .
C13 C14 C15 121.3(7) . .
C13 C14 H14 119.7 . .
C15 C14 H14 119.0 . .
C16 C15 C14 119.6(7) . .
C16 C15 H15 120.7 . .
C14 C15 H15 119.7 . .
C17 C16 C15 119.4(7) . .
C17 C16 H16 118.7 . .
C15 C16 H16 121.8 . .
C16 C17 C18 121.5(8) . .
C16 C17 H17 118.0 . .
C18 C17 H17 120.5 . .
C13 C18 C17 119.3(8) . .
C13 C18 H18 119.7 . .
C17 C18 H18 121.0 . .
Si1 C19 H19A 109.6 . .
Si1 C19 H19B 109.1 . .
H19A C19 H19B 109.5 . .
Si1 C19 H19C 109.7 . .
H19A C19 H19C 109.5 . .
H19B C19 H19C 109.5 . .
Si1 C20 H20A 109.2 . .
Si1 C20 H20B 109.7 . .
H20A C20 H20B 109.5 . .
Si1 C20 H20C 109.5 . .
H20A C20 H20C 109.5 . .
H20B C20 H20C 109.5 . .

loop_
_geom_bond_atom_site_label_1
_geom_bond_atom_site_label_2
_geom_bond_distance
_geom_bond_site_symmetry_2
Pt1 P1 2.2537(15) .
Pt1 Si1 2.3304(16) 2_575
Pt1 Si1 2.4273(16) .
Pt1 Pt1 2.7010(4) 2_575
Pt1 H1 1.86(8) .
P1 C13 1.818(6) .
P1 C7 1.821(7) .
P1 C1 1.834(6) .
Si1 C19 1.877(6) .
Si1 C20 1.881(7) .
Si1 Pt1 2.3304(16) 2_575
Si1 H1 1.70(8) .
C1 C6 1.393(9) .
C1 C2 1.399(9) .
C2 C3 1.399(10) .
C2 H2 0.9599 .
C3 C4 1.412(13) .
C3 H3 0.9599 .
C4 C5 1.377(12) .
C4 H4 0.9600 .
C5 C6 1.392(10) .
C5 H5 0.9603 .
C6 H6 0.9601 .
C7 C12 1.398(10) .
C7 C8 1.417(9) .
C8 C9 1.387(12) .
C8 H8 0.9601 .
C9 C10 1.388(12) .
C9 H9 0.9601 .
C10 C11 1.394(11) .
C10 H10 0.9600 .
C11 C12 1.408(11) .
C11 H11 0.9601 .
C12 H12 0.9600 .
C13 C14 1.391(9) .
C13 C18 1.407(10) .
C14 C15 1.406(10) .
C14 H14 0.9600 .
C15 C16 1.398(12) .
C15 H15 0.9602 .
C16 C17 1.372(14) .
C16 H16 0.9600 .
C17 C18 1.415(11) .
C17 H17 0.9600 .
C18 H18 0.9601 .
C19 H19A 0.9600 .
C19 H19B 0.9600 .
C19 H19C 0.9600 .
C20 H20A 0.9599 .
C20 H20B 0.9600 .
C20 H20C 0.9600 .
